data_4129516
loop_
_publ_author_name
'Mackay, Emily G.'
'Newton, Christopher G.'
'Toombs-Ruane, Henry'
'Lindeboom, Erik Jan'
'Fallon, Thomas'
'Willis, Anthony C.'
'Paddon-Row, Michael N'
'Sherburn, Michael S.'

_publ_section_title
;
 [5]Radialene.
;
_journal_issue 46
_journal_name_full 'Journal of the American Chemical Society'
_journal_page_first 14653
_journal_page_last 14659
_journal_paper_doi 10.1021/jacs.5b07445
_journal_volume 137
_journal_year 2015
_chemical_compound_source local
_chemical_formula_moiety 'C19 H20 Cl2 Fe2 O7 Si'
_chemical_formula_sum 'C19 H20 Cl2 Fe2 O7 Si'
_chemical_formula_weight 571.05
_space_group_IT_number 14
_space_group_name_Hall '-P 2yn'
_space_group_name_H-M_alt 'P 1 21/n 1'
_symmetry_cell_setting monoclinic
_symmetry_space_group_name_Hall '-P 2yn'
_symmetry_space_group_name_H-M 'P 1 21/n 1'
_atom_sites_solution_hydrogens difmap
_atom_sites_solution_primary direct
_audit_creation_date 14-01-07
_audit_creation_method CRYSTALS_ver_14.40
_audit_update_record
;
2014-01-08 - Report on C19 H20 Cl2 Fe2 O7 Si
             by Anthony C. Willis
             for Henry Toombs-Ruane and Mick Sherburn
2014-01-08 - passes checkcif tests with minor warnings
;
_cell_angle_alpha 90
_cell_angle_beta 91.7918(8)
_cell_angle_gamma 90
_cell_formula_units_Z 4
_cell_length_a 7.0359(1)
_cell_length_b 18.8613(3)
_cell_length_c 17.5169(3)
_cell_measurement_reflns_used 43467
_cell_measurement_temperature 200
_cell_measurement_theta_max 30
_cell_measurement_theta_min 3
_cell_volume 2323.46(6)
_computing_cell_refinement 'DENZO/SCALEPACK (Otwinowski & Minor, 1997)'
_computing_data_collection 'COLLECT (Nonius, 2001).'
_computing_data_reduction 'DENZO/SCALEPACK (Otwinowski & Minor, 1997)'
_computing_molecular_graphics
; 
ORTEP-II (Johnson 1976) in teXsan (MSC, 1992-1997)
;
_computing_publication_material 'CRYSTALS (Betteridge et al., 2003)'
_computing_structure_refinement 'CRYSTALS (Betteridge et al., 2003)'
_computing_structure_solution 'SIR92 (Altomare et al., 1994)'
_diffrn_ambient_temperature 200
_diffrn_measured_fraction_theta_full 0.998
_diffrn_measured_fraction_theta_max 0.998
_diffrn_measurement_device Area
_diffrn_measurement_device_type 'Nonius KappaCCD'
_diffrn_measurement_method '\f & \w scans'
_diffrn_radiation_monochromator graphite
_diffrn_radiation_type 'Mo K\a'
_diffrn_radiation_wavelength 0.71073
_diffrn_reflns_av_R_equivalents 0.055
_diffrn_reflns_limit_h_max 9
_diffrn_reflns_limit_h_min -9
_diffrn_reflns_limit_k_max 26
_diffrn_reflns_limit_k_min -26
_diffrn_reflns_limit_l_max 24
_diffrn_reflns_limit_l_min -24
_diffrn_reflns_number 55142
_diffrn_reflns_theta_full 30.048
_diffrn_reflns_theta_max 30.048
_diffrn_reflns_theta_min 2.565
_diffrn_standards_number 0
_exptl_absorpt_coefficient_mu 1.567
_exptl_absorpt_correction_T_max 0.869
_exptl_absorpt_correction_T_min 0.539
_exptl_absorpt_correction_type integration
_exptl_absorpt_process_details
;
via Gaussian method (Coppens, 1970) implemented in maXus (2000)
;
_exptl_crystal_colour yellow
_exptl_crystal_density_diffrn 1.632
_exptl_crystal_density_method 'not measured'
_exptl_crystal_description plate
_exptl_crystal_F_000 1160
_exptl_crystal_size_max 0.590
_exptl_crystal_size_mid 0.330
_exptl_crystal_size_min 0.090
_refine_diff_density_max 0.41
_refine_diff_density_min -0.39
_refine_ls_extinction_method None
_refine_ls_goodness_of_fit_ref 1.0205
_refine_ls_hydrogen_treatment refxyz
_refine_ls_matrix_type full
_refine_ls_number_parameters 340
_refine_ls_number_reflns 6780
_refine_ls_number_restraints 0
_refine_ls_R_factor_all 0.0303
_refine_ls_R_factor_gt 0.0255
_refine_ls_shift/su_max 0.0012532
_refine_ls_shift/su_mean 0.0001108
_refine_ls_structure_factor_coef Fsqd
_refine_ls_weighting_details
;
 Method= Modified Sheldrick 
 w=1/[\s^2^(F^2^) + ( 0.03P)^2^ + 1.03P] 
 ,where P=(max(Fo^2^,0) + 2Fc^2^)/3 
;
_refine_ls_weighting_scheme calc
_refine_ls_wR_factor_all 0.0620
_refine_ls_wR_factor_gt 0.0597
_refine_ls_wR_factor_ref 0.0620
_reflns_limit_h_max 9
_reflns_limit_h_min -9
_reflns_limit_k_max 26
_reflns_limit_k_min 0
_reflns_limit_l_max 24
_reflns_limit_l_min 0
_reflns_number_gt 6071
_reflns_number_total 6782
_reflns_threshold_expression I>2.0\s(I)
_oxford_diffrn_Wilson_B_factor 2.01
_oxford_diffrn_Wilson_scale 3.24
_oxford_refine_ls_r_factor_ref 0.0303
_oxford_refine_ls_scale 0.6202(6)
_oxford_reflns_number_all 6780
_oxford_reflns_threshold_expression_ref I>-10.0\s(I)
_oxford_structure_analysis_title 'she1401 At 11:40 on 7/ 1'
_cod_data_source_file ja5b07445_si_005.cif
_cod_data_source_block she1401
_cod_original_sg_symbol_H-M 'P 1 21/n 1 '
_cod_database_code 4129516

loop_
_symmetry_equiv_pos_as_xyz
x,y,z
-x,-y,-z
-x+1/2,y+1/2,-z+1/2
x+1/2,-y+1/2,z+1/2

loop_
_atom_site_label
_atom_site_type_symbol
_atom_site_fract_x
_atom_site_fract_y
_atom_site_fract_z
_atom_site_U_iso_or_equiv
_atom_site_occupancy
_atom_site_adp_type
Fe1 Fe 0.55700(2) 0.389353(9) 0.410232(10) 0.0218 1.0000 Uani
Fe2 Fe 0.67229(3) 0.050621(10) 0.367372(11) 0.0241 1.0000 Uani
Cl1 Cl 0.96461(5) 0.339940(19) 0.32760(2) 0.0323 1.0000 Uani
Cl2 Cl 0.81444(6) 0.18058(2) 0.247004(19) 0.0343 1.0000 Uani
Si1 Si 0.88232(5) 0.24526(2) 0.57360(2) 0.0248 1.0000 Uani
O1 O 0.91132(12) 0.20845(5) 0.41551(5) 0.0232 1.0000 Uani
O2 O 0.84550(18) 0.50054(6) 0.43594(8) 0.0472 1.0000 Uani
O3 O 0.23984(17) 0.48356(7) 0.36824(8) 0.0496 1.0000 Uani
O4 O 0.48816(18) 0.37790(7) 0.57397(6) 0.0413 1.0000 Uani
O5 O 1.05016(16) 0.02042(7) 0.30740(7) 0.0443 1.0000 Uani
O6 O 0.4585(2) -0.08227(7) 0.35136(9) 0.0566 1.0000 Uani
O7 O 0.81115(19) 0.02574(7) 0.52444(7) 0.0467 1.0000 Uani
C1 C 0.6070(2) 0.38389(8) 0.29363(8) 0.0310 1.0000 Uani
C2 C 0.71678(18) 0.33244(7) 0.33424(7) 0.0232 1.0000 Uani
C3 C 0.62646(16) 0.28350(6) 0.38232(7) 0.0195 1.0000 Uani
C4 C 0.42279(18) 0.29525(7) 0.38364(8) 0.0239 1.0000 Uani
C5 C 0.71110(16) 0.21628(6) 0.42123(7) 0.0188 1.0000 Uani
C6 C 0.67910(18) 0.21385(7) 0.50747(7) 0.0216 1.0000 Uani
C7 C 0.60283(17) 0.15642(6) 0.37636(7) 0.0214 1.0000 Uani
C8 C 0.45316(19) 0.11415(7) 0.40679(8) 0.0269 1.0000 Uani
C9 C 0.63765(19) 0.13859(7) 0.29924(7) 0.0259 1.0000 Uani
C10 C 0.5401(2) 0.08142(8) 0.26290(9) 0.0333 1.0000 Uani
C11 C 0.7365(2) 0.45694(7) 0.42700(8) 0.0297 1.0000 Uani
C12 C 0.3605(2) 0.44662(7) 0.38626(9) 0.0312 1.0000 Uani
C13 C 0.51825(19) 0.38052(7) 0.51066(8) 0.0279 1.0000 Uani
C14 C 0.9024(2) 0.03043(8) 0.32994(8) 0.0302 1.0000 Uani
C15 C 0.5429(2) -0.03132(8) 0.35835(9) 0.0359 1.0000 Uani
C16 C 0.7611(2) 0.03706(8) 0.46324(9) 0.0317 1.0000 Uani
C17 C 0.9932(2) 0.33137(9) 0.54814(9) 0.0343 1.0000 Uani
C18 C 0.7736(3) 0.25449(10) 0.66939(8) 0.0371 1.0000 Uani
C19 C 1.0717(3) 0.17590(11) 0.58163(11) 0.0439 1.0000 Uani
H1 H 0.938(3) 0.2117(10) 0.3737(11) 0.0348 1.0000 Uiso
H11 H 0.674(3) 0.4207(10) 0.2705(11) 0.0379 1.0000 Uiso
H12 H 0.497(3) 0.3696(10) 0.2690(11) 0.0371 1.0000 Uiso
H41 H 0.359(2) 0.2703(9) 0.4200(10) 0.0287 1.0000 Uiso
H42 H 0.355(2) 0.2993(9) 0.3359(10) 0.0299 1.0000 Uiso
H61 H 0.562(2) 0.2370(9) 0.5205(9) 0.0277 1.0000 Uiso
H62 H 0.668(2) 0.1656(9) 0.5225(9) 0.0264 1.0000 Uiso
H81 H 0.433(3) 0.1182(9) 0.4611(10) 0.0309 1.0000 Uiso
H82 H 0.342(3) 0.1056(9) 0.3774(10) 0.0314 1.0000 Uiso
H101 H 0.585(3) 0.0647(10) 0.2168(11) 0.0403 1.0000 Uiso
H102 H 0.405(3) 0.0759(10) 0.2690(11) 0.0396 1.0000 Uiso
H171 H 1.033(3) 0.3333(11) 0.4982(13) 0.0520 1.0000 Uiso
H172 H 1.098(3) 0.3408(11) 0.5827(12) 0.0513 1.0000 Uiso
H173 H 0.911(3) 0.3721(12) 0.5549(12) 0.0523 1.0000 Uiso
H181 H 0.706(3) 0.2119(12) 0.6837(13) 0.0560 1.0000 Uiso
H182 H 0.868(3) 0.2658(12) 0.7084(13) 0.0563 1.0000 Uiso
H183 H 0.688(3) 0.2951(13) 0.6706(12) 0.0566 1.0000 Uiso
H191 H 1.020(4) 0.1315(14) 0.5974(14) 0.0660 1.0000 Uiso
H192 H 1.163(4) 0.1895(13) 0.6168(15) 0.0664 1.0000 Uiso
H193 H 1.128(3) 0.1675(13) 0.5353(15) 0.0661 1.0000 Uiso

loop_
_atom_site_aniso_label
_atom_site_aniso_U_11
_atom_site_aniso_U_22
_atom_site_aniso_U_33
_atom_site_aniso_U_23
_atom_site_aniso_U_13
_atom_site_aniso_U_12
Fe1 0.02078(9) 0.01867(9) 0.02593(9) -0.00069(6) 0.00066(6) 0.00129(6)
Fe2 0.02777(10) 0.01883(9) 0.02600(9) -0.00366(7) 0.00390(7) -0.00180(7)
Cl1 0.02656(15) 0.03050(16) 0.04066(18) 0.00404(13) 0.01273(13) -0.00310(12)
Cl2 0.0466(2) 0.03488(17) 0.02172(14) -0.00059(12) 0.00803(13) -0.00653(15)
Si1 0.02643(17) 0.02690(17) 0.02086(16) 0.00031(13) -0.00217(13) -0.00109(14)
O1 0.0176(4) 0.0284(5) 0.0236(4) -0.0003(4) 0.0019(3) 0.0022(3)
O2 0.0402(6) 0.0331(6) 0.0683(8) -0.0056(6) 0.0014(6) -0.0123(5)
O3 0.0349(6) 0.0396(7) 0.0736(9) 0.0024(6) -0.0070(6) 0.0140(5)
O4 0.0469(6) 0.0458(7) 0.0316(5) -0.0025(5) 0.0094(5) 0.0047(5)
O5 0.0321(6) 0.0509(7) 0.0504(7) -0.0126(6) 0.0088(5) -0.0001(5)
O6 0.0695(9) 0.0346(6) 0.0669(9) -0.0152(6) 0.0235(7) -0.0237(6)
O7 0.0573(8) 0.0498(7) 0.0329(6) 0.0054(5) 0.0010(5) 0.0143(6)
C1 0.0385(8) 0.0291(7) 0.0255(6) 0.0060(5) 0.0010(5) 0.0035(6)
C2 0.0250(6) 0.0227(6) 0.0220(5) 0.0002(4) 0.0037(4) 0.0012(5)
C3 0.0199(5) 0.0183(5) 0.0201(5) -0.0028(4) 0.0008(4) -0.0003(4)
C4 0.0193(5) 0.0225(6) 0.0298(6) -0.0030(5) -0.0014(5) -0.0002(4)
C5 0.0177(5) 0.0186(5) 0.0202(5) -0.0002(4) 0.0013(4) -0.0009(4)
C6 0.0233(6) 0.0211(5) 0.0204(5) -0.0004(4) 0.0021(4) -0.0012(4)
C7 0.0229(5) 0.0188(5) 0.0225(5) -0.0020(4) -0.0001(4) 0.0006(4)
C8 0.0239(6) 0.0240(6) 0.0329(7) -0.0058(5) 0.0036(5) -0.0039(5)
C9 0.0309(6) 0.0237(6) 0.0232(6) -0.0008(5) -0.0006(5) -0.0010(5)
C10 0.0406(8) 0.0314(7) 0.0276(7) -0.0073(6) -0.0047(6) -0.0037(6)
C11 0.0289(7) 0.0248(6) 0.0354(7) -0.0017(5) 0.0021(5) 0.0008(5)
C12 0.0277(6) 0.0251(6) 0.0406(8) -0.0020(6) -0.0011(5) 0.0009(5)
C13 0.0258(6) 0.0239(6) 0.0341(7) -0.0037(5) 0.0027(5) 0.0017(5)
C14 0.0343(7) 0.0257(6) 0.0306(7) -0.0058(5) 0.0017(5) -0.0022(5)
C15 0.0424(8) 0.0272(7) 0.0388(8) -0.0067(6) 0.0127(6) -0.0055(6)
C16 0.0358(7) 0.0251(6) 0.0344(7) -0.0002(5) 0.0073(6) 0.0054(5)
C17 0.0332(7) 0.0363(8) 0.0330(7) 0.0016(6) -0.0045(6) -0.0115(6)
C18 0.0462(9) 0.0430(9) 0.0221(6) -0.0018(6) 0.0017(6) -0.0065(7)
C19 0.0431(9) 0.0476(10) 0.0403(9) -0.0012(8) -0.0116(7) 0.0142(8)

loop_
_atom_type_symbol
_atom_type_scat_dispersion_real
_atom_type_scat_dispersion_imag
_atom_type_scat_Cromer_Mann_a1
_atom_type_scat_Cromer_Mann_b1
_atom_type_scat_Cromer_Mann_a2
_atom_type_scat_Cromer_Mann_b2
_atom_type_scat_Cromer_Mann_a3
_atom_type_scat_Cromer_Mann_b3
_atom_type_scat_Cromer_Mann_a4
_atom_type_scat_Cromer_Mann_b4
_atom_type_scat_Cromer_Mann_c
_atom_type_scat_source
C 0.0033 0.0016 2.3100 20.8439 1.0200 10.2075 1.5886 0.5687 0.8650 51.6512 0.2156 'International Tables Vol C 4.2.6.8 and 6.1.1.4'
H 0.0000 0.0000 0.4930 10.5109 0.3229 26.1257 0.1402 3.1424 0.0408 57.7998 0.0030 'International Tables Vol C 4.2.6.8 and 6.1.1.4'
Cl 0.1484 0.1585 11.4604 0.0104 7.1964 1.1662 6.2556 18.5194 1.6455 47.7784 -9.5574 'International Tables Vol C 4.2.6.8 and 6.1.1.4'
Fe 0.3463 0.8444 11.7695 4.7611 7.3573 0.3072 3.5222 15.3535 2.3045 76.8805 1.0369 'International Tables Vol C 4.2.6.8 and 6.1.1.4'
O 0.0106 0.0060 3.0485 13.2771 2.2868 5.7011 1.5463 0.3239 0.8670 32.9089 0.2508 'International Tables Vol C 4.2.6.8 and 6.1.1.4'
Si 0.0817 0.0704 6.2915 2.4386 3.0353 32.3337 1.9891 0.6785 1.5410 81.6937 1.1407 'International Tables Vol C 4.2.6.8 and 6.1.1.4'

loop_
_exptl_crystal_face_index_h
_exptl_crystal_face_index_k
_exptl_crystal_face_index_l
_exptl_crystal_face_perp_dist
1 0 0 0.220
-1 0 0 0.340
0 1 0 0.020
0 -1 0 0.070
0 0 1 0.220
0 0 -1 0.180
-1 0 7 0.180
-2 0 -3 0.280
1 0 -7 0.150

loop_
_geom_angle_atom_site_label_1
_geom_angle_atom_site_label_2
_geom_angle_atom_site_label_3
_geom_angle
_geom_angle_publ_flag
C1 Fe1 C2 39.90(5) yes
C1 Fe1 C3 71.33(5) yes
C2 Fe1 C3 39.46(5) yes
C1 Fe1 C4 79.97(6) yes
C2 Fe1 C4 70.21(5) yes
C3 Fe1 C4 40.66(5) yes
C1 Fe1 C11 93.18(7) yes
C2 Fe1 C11 94.55(6) yes
C3 Fe1 C11 122.44(5) yes
C4 Fe1 C11 163.03(6) yes
C1 Fe1 C12 87.30(7) yes
C2 Fe1 C12 126.30(6) yes
C3 Fe1 C12 134.09(6) yes
C4 Fe1 C12 96.98(6) yes
C11 Fe1 C12 98.19(6) yes
C1 Fe1 C13 171.79(6) yes
C2 Fe1 C13 133.16(6) yes
C3 Fe1 C13 100.49(5) yes
C4 Fe1 C13 93.39(6) yes
C11 Fe1 C13 91.88(6) yes
C12 Fe1 C13 98.37(7) yes
C7 Fe2 C8 40.51(5) yes
C7 Fe2 C9 40.39(5) yes
C8 Fe2 C9 69.70(5) yes
C7 Fe2 C10 72.56(5) yes
C8 Fe2 C10 79.54(6) yes
C9 Fe2 C10 39.82(5) yes
C7 Fe2 C14 116.68(6) yes
C8 Fe2 C14 157.06(6) yes
C9 Fe2 C14 92.91(6) yes
C10 Fe2 C14 96.85(7) yes
C7 Fe2 C15 135.89(6) yes
C8 Fe2 C15 98.36(6) yes
C9 Fe2 C15 126.35(7) yes
C10 Fe2 C15 87.25(7) yes
C14 Fe2 C15 104.12(7) yes
C7 Fe2 C16 98.23(6) yes
C8 Fe2 C16 90.65(6) yes
C9 Fe2 C16 133.75(6) yes
C10 Fe2 C16 169.83(6) yes
C14 Fe2 C16 91.15(7) yes
C15 Fe2 C16 96.91(7) yes
C6 Si1 C17 115.94(6) yes
C6 Si1 C18 104.68(7) yes
C17 Si1 C18 108.63(8) yes
C6 Si1 C19 110.34(7) yes
C17 Si1 C19 108.98(9) yes
C18 Si1 C19 107.93(9) yes
C5 O1 H1 109.5(14) no
Fe1 C1 C2 69.42(7) yes
Fe1 C1 H11 119.3(11) no
C2 C1 H11 116.9(11) no
Fe1 C1 H12 108.0(12) no
C2 C1 H12 118.3(12) no
H11 C1 H12 116.2(16) no
Cl1 C2 C1 115.97(10) yes
Cl1 C2 Fe1 124.13(7) yes
C1 C2 Fe1 70.68(8) yes
Cl1 C2 C3 123.89(10) yes
C1 C2 C3 119.85(12) yes
Fe1 C2 C3 72.07(7) yes
Fe1 C3 C2 68.47(7) yes
Fe1 C3 C4 67.48(7) yes
C2 C3 C4 111.87(11) yes
Fe1 C3 C5 139.34(8) yes
C2 C3 C5 128.50(10) yes
C4 C3 C5 118.95(10) yes
C3 C4 Fe1 71.86(7) yes
C3 C4 H41 115.7(11) no
Fe1 C4 H41 121.0(11) no
C3 C4 H42 117.8(10) no
Fe1 C4 H42 110.1(10) no
H41 C4 H42 114.1(14) no
C3 C5 O1 114.93(9) yes
C3 C5 C6 113.03(10) yes
O1 C5 C6 104.01(9) yes
C3 C5 C7 101.28(9) yes
O1 C5 C7 110.99(9) yes
C6 C5 C7 112.94(10) yes
C5 C6 Si1 117.29(8) yes
C5 C6 H61 111.8(10) no
Si1 C6 H61 110.1(10) no
C5 C6 H62 108.5(10) no
Si1 C6 H62 101.2(10) no
H61 C6 H62 107.0(14) no
C5 C7 Fe2 128.72(8) yes
C5 C7 C8 124.51(11) yes
Fe2 C7 C8 70.70(7) yes
C5 C7 C9 123.65(11) yes
Fe2 C7 C9 69.51(7) yes
C8 C7 C9 111.82(11) yes
C7 C8 Fe2 68.79(7) yes
C7 C8 H81 116.9(10) no
Fe2 C8 H81 120.1(10) no
C7 C8 H82 120.1(11) no
Fe2 C8 H82 109.4(11) no
H81 C8 H82 114.1(15) no
Cl2 C9 C7 122.33(10) yes
Cl2 C9 Fe2 126.45(8) yes
C7 C9 Fe2 70.10(7) yes
Cl2 C9 C10 116.74(11) yes
C7 C9 C10 120.74(13) yes
Fe2 C9 C10 72.16(8) yes
Fe2 C10 C9 68.02(8) yes
Fe2 C10 H101 120.3(12) no
C9 C10 H101 118.1(12) no
Fe2 C10 H102 106.5(11) no
C9 C10 H102 119.8(11) no
H101 C10 H102 115.1(16) no
Fe1 C11 O2 177.84(14) yes
O3 C12 Fe1 177.04(15) yes
O4 C13 Fe1 176.56(13) yes
Fe2 C14 O5 177.12(13) yes
Fe2 C15 O6 178.35(17) yes
O7 C16 Fe2 176.58(15) yes
Si1 C17 H171 113.6(13) no
Si1 C17 H172 109.3(13) no
H171 C17 H172 110.1(18) no
Si1 C17 H173 113.8(13) no
H171 C17 H173 106.4(18) no
H172 C17 H173 103.1(17) no
Si1 C18 H181 111.8(13) no
Si1 C18 H182 111.5(13) no
H181 C18 H182 109.4(18) no
Si1 C18 H183 111.2(13) no
H181 C18 H183 109.8(18) no
H182 C18 H183 102.9(18) no
Si1 C19 H191 110.9(15) no
Si1 C19 H192 109.9(15) no
H191 C19 H192 109(2) no
Si1 C19 H193 112.2(15) no
H191 C19 H193 106(2) no
H192 C19 H193 109(2) no

loop_
_geom_bond_atom_site_label_1
_geom_bond_atom_site_label_2
_geom_bond_distance
_geom_bond_publ_flag
Fe1 C1 2.0859(14) yes
Fe1 C2 2.0692(12) yes
Fe1 C3 2.1163(12) yes
Fe1 C4 2.0571(13) yes
Fe1 C11 1.8120(14) yes
Fe1 C12 1.7940(14) yes
Fe1 C13 1.7963(15) yes
Fe2 C7 2.0617(12) yes
Fe2 C8 2.0872(13) yes
Fe2 C9 2.0539(13) yes
Fe2 C10 2.1085(15) yes
Fe2 C14 1.8065(15) yes
Fe2 C15 1.7981(15) yes
Fe2 C16 1.7917(15) yes
Cl1 C2 1.7570(13) yes
Cl2 C9 1.7558(14) yes
Si1 C6 1.9062(13) yes
Si1 C17 1.8621(16) yes
Si1 C18 1.8738(16) yes
Si1 C19 1.8695(17) yes
O1 C5 1.4231(14) yes
O1 H1 0.765(19) no
O2 C11 1.1320(18) yes
O3 C12 1.1353(18) yes
O4 C13 1.1366(18) yes
O5 C14 1.1391(18) yes
O6 C15 1.1344(19) yes
O7 C16 1.1381(19) yes
C1 C2 1.4177(19) yes
C1 H11 0.94(2) no
C1 H12 0.915(19) no
C2 C3 1.4136(17) yes
C3 C4 1.4509(17) yes
C3 C5 1.5497(17) yes
C4 H41 0.918(17) no
C4 H42 0.953(17) no
C5 C6 1.5349(16) yes
C5 C7 1.5606(16) yes
C6 H61 0.965(17) no
C6 H62 0.951(17) no
C7 C8 1.4366(18) yes
C7 C9 1.4208(17) yes
C8 H81 0.968(18) no
C8 H82 0.936(18) no
C9 C10 1.4185(19) yes
C10 H101 0.93(2) no
C10 H102 0.965(19) no
C17 H171 0.93(2) no
C17 H172 0.96(2) no
C17 H173 0.97(2) no
C18 H181 0.97(2) no
C18 H182 0.96(2) no
C18 H183 0.97(2) no
C19 H191 0.96(3) no
C19 H192 0.91(3) no
C19 H193 0.93(3) no

loop_
_geom_contact_atom_site_label_1
_geom_contact_atom_site_label_2
_geom_contact_distance
_geom_contact_site_symmetry_2
_geom_contact_publ_flag
Cl1 O3 3.392(1) 1_655 no
Cl1 C4 3.445(1) 1_655 no
Cl1 O6 3.518(2) 3_655 no
Cl1 C12 3.562(1) 1_655 no
Cl2 O4 3.483(1) 4_554 no
O2 O3 3.068(2) 1_655 no
O2 O2 3.076(3) 2_766 no
O2 O4 3.282(2) 2_666 no
O2 C17 3.376(2) 2_766 no
O2 O3 3.514(2) 2_666 no
O2 C13 3.551(2) 2_666 no
O3 O4 3.375(2) 2_666 no
O3 C10 3.504(2) 3 no
O3 O5 3.524(2) 3_655 no
O4 C11 3.493(2) 2_666 no
O4 C12 3.539(2) 2_666 no
O5 O7 3.195(2) 2_756 no
O5 C1 3.296(2) 3_645 no
O5 O6 3.530(2) 1_655 no
O6 O7 3.119(2) 2_656 no
O7 O7 2.980(3) 2_756 no
O7 C16 3.235(2) 2_756 no
O7 C15 3.279(2) 2_656 no
O7 C14 3.372(2) 2_756 no
O7 C8 3.466(2) 2_656 no
C1 C14 3.510(2) 3_655 no

loop_
_geom_hbond_atom_site_label_D
_geom_hbond_atom_site_label_H
_geom_hbond_atom_site_label_A
_geom_hbond_angle_DHA
_geom_hbond_distance_DH
_geom_hbond_distance_HA
_geom_hbond_distance_DA
_geom_hbond_publ_flag
O1 H1 Cl1 114(2) 0.76(2) 2.56(2) 2.9494(10) yes
O1 H1 Cl2 140(2) 0.76(2) 2.43(2) 3.0541(9) yes

loop_
_geom_torsion_atom_site_label_1
_geom_torsion_atom_site_label_2
_geom_torsion_atom_site_label_3
_geom_torsion_atom_site_label_4
_geom_torsion
_geom_torsion_publ_flag
Fe1 C1 C2 Cl1 -119.38(9) no
Fe1 C1 C2 C3 54.7(1) no
Fe1 C2 C3 C4 52.99(9) no
Fe1 C2 C3 C5 -136.7(1) no
Fe1 C3 C2 Cl1 119.5(1) no
Fe1 C3 C2 C1 -54.1(1) no
Fe1 C3 C5 O1 -93.0(1) no
Fe1 C3 C5 C6 26.2(2) no
Fe1 C3 C5 C7 147.3(1) no
Fe1 C4 C3 C2 -53.53(9) no
Fe1 C4 C3 C5 135.2(1) no
Fe2 C7 C5 O1 38.8(1) no
Fe2 C7 C5 C3 161.31(9) no
Fe2 C7 C5 C6 -77.5(1) no
Fe2 C7 C9 Cl2 -121.2(1) no
Fe2 C7 C9 C10 53.5(1) no
Fe2 C8 C7 C5 -124.3(1) no
Fe2 C8 C7 C9 57.34(9) no
Fe2 C9 C7 C5 123.6(1) no
Fe2 C9 C7 C8 -58.02(9) no
Fe2 C10 C9 Cl2 122.46(9) no
Fe2 C10 C9 C7 -52.6(1) no
Cl1 C2 Fe1 C1 108.8(1) no
Cl1 C2 Fe1 C3 -119.2(1) no
Cl1 C2 Fe1 C4 -153.0(1) no
Cl1 C2 Fe1 C11 19.33(9) no
Cl1 C2 Fe1 C12 122.97(8) no
Cl1 C2 Fe1 C13 -77.5(1) no
Cl1 C2 C3 C4 172.5(1) no
Cl1 C2 C3 C5 -17.2(2) no
Cl2 C9 Fe2 C7 116.1(1) no
Cl2 C9 Fe2 C8 151.4(1) no
Cl2 C9 Fe2 C10 -110.5(1) no
Cl2 C9 Fe2 C14 -13.28(9) no
Cl2 C9 Fe2 C15 -123.20(9) no
Cl2 C9 Fe2 C16 81.1(1) no
Cl2 C9 C7 C5 2.4(2) no
Cl2 C9 C7 C8 -179.25(9) no
SI1 C6 C5 O1 28.0(1) no
SI1 C6 C5 C3 -97.3(1) no
SI1 C6 C5 C7 148.43(9) no
O1 C5 C3 C2 8.9(2) no
O1 C5 C3 C4 178.6(1) no
O1 C5 C7 C8 131.0(1) no
O1 C5 C7 C9 -50.9(2) no
C1 Fe1 C2 C3 -131.9(1) no
C1 Fe1 C3 C2 30.26(7) no
C1 Fe1 C3 C4 -96.39(8) no
C1 Fe1 C3 C5 154.9(1) no
C1 Fe1 C4 C3 72.96(8) no
C1 C2 Fe1 C3 131.9(1) no
C1 C2 Fe1 C4 98.16(9) no
C1 C2 Fe1 C11 -89.52(9) no
C1 C2 Fe1 C12 14.1(1) no
C1 C2 Fe1 C13 173.60(9) no
C1 C2 C3 C4 -1.1(2) no
C1 C2 C3 C5 169.2(1) no
C2 Fe1 C3 C4 -126.7(1) no
C2 Fe1 C3 C5 124.6(2) no
C2 Fe1 C4 C3 32.81(7) no
C2 C1 Fe1 C3 -29.95(7) no
C2 C1 Fe1 C4 -71.07(8) no
C2 C1 Fe1 C11 93.29(9) no
C2 C1 Fe1 C12 -168.64(9) no
C2 C3 Fe1 C4 126.7(1) no
C2 C3 Fe1 C11 -51.39(9) no
C2 C3 Fe1 C12 96.9(1) no
C2 C3 Fe1 C13 -150.43(8) no
C2 C3 C5 C6 128.1(1) no
C2 C3 C5 C7 -110.8(1) no
C3 C2 Fe1 C4 -33.75(7) no
C3 C2 Fe1 C11 138.58(8) no
C3 C2 Fe1 C12 -117.78(8) no
C3 C2 Fe1 C13 41.7(1) no
C3 C4 Fe1 C11 5.7(2) no
C3 C4 Fe1 C12 158.96(8) no
C3 C4 Fe1 C13 -102.17(8) no
C3 C5 C7 C8 -106.6(1) no
C3 C5 C7 C9 71.6(1) no
C4 Fe1 C3 C5 -108.8(1) no
C4 C3 Fe1 C11 -178.04(8) no
C4 C3 Fe1 C12 -29.8(1) no
C4 C3 Fe1 C13 82.92(8) no
C4 C3 C5 C6 -62.2(1) no
C4 C3 C5 C7 58.9(1) no
C5 C3 Fe1 C11 73.2(1) no
C5 C3 Fe1 C12 -138.5(1) no
C5 C3 Fe1 C13 -25.8(1) no
C5 C6 SI1 C17 47.7(1) no
C5 C6 SI1 C18 167.3(1) no
C5 C6 SI1 C19 -76.8(1) no
C5 C7 Fe2 C8 119.3(1) no
C5 C7 Fe2 C9 -117.3(1) no
C5 C7 Fe2 C10 -146.5(1) no
C5 C7 Fe2 C14 -57.5(1) no
C5 C7 Fe2 C15 146.9(1) no
C5 C7 Fe2 C16 38.0(1) no
C5 C7 C9 C10 177.1(1) no
C6 C5 C7 C8 14.6(2) no
C6 C5 C7 C9 -167.2(1) no
C7 Fe2 C9 C10 -133.5(1) no
C7 Fe2 C10 C9 29.54(8) no
C7 C8 Fe2 C9 -35.20(7) no
C7 C8 Fe2 C10 -75.34(8) no
C7 C8 Fe2 C14 7.5(2) no
C7 C8 Fe2 C15 -160.97(8) no
C7 C8 Fe2 C16 101.94(8) no
C7 C9 Fe2 C8 35.30(7) no
C7 C9 Fe2 C10 133.5(1) no
C7 C9 Fe2 C14 -129.36(8) no
C7 C9 Fe2 C15 120.72(9) no
C7 C9 Fe2 C16 -35.0(1) no
C8 Fe2 C7 C9 -123.5(1) no
C8 Fe2 C9 C10 -98.15(9) no
C8 Fe2 C10 C9 70.75(8) no
C8 C7 Fe2 C9 123.5(1) no
C8 C7 Fe2 C10 94.29(8) no
C8 C7 Fe2 C14 -176.75(8) no
C8 C7 Fe2 C15 27.6(1) no
C8 C7 Fe2 C16 -81.29(8) no
C8 C7 C9 C10 -4.5(2) no
C9 C7 Fe2 C10 -29.16(8) no
C9 C7 Fe2 C14 59.80(9) no
C9 C7 Fe2 C15 -95.8(1) no
C9 C7 Fe2 C16 155.26(8) no
C9 C10 Fe2 C14 -86.33(9) no
C9 C10 Fe2 C15 169.77(9) no
C9 C10 Fe2 C16 55.2(4) no
C10 C9 Fe2 C14 97.19(9) no
C10 C9 Fe2 C15 -12.7(1) no
C10 C9 Fe2 C16 -168.44(9) no
